data_8100992
loop_
_publ_author_name
'Zheng, Yue-Qing'
'Zhou, Lin-Xia'
'Lin, Jian-Li'

_publ_section_title
;
Crystal structure of dilanthanum triadipate decahydrate, 
La~2~(C~6~H~8~O~4~)~3~ &#x00B7; 10H~2~O
;
_journal_issue 3
_journal_name_full 'Zeitschrift f\"ur Kristallographie - New Crystal Structures'
_journal_page_first 351
_journal_page_last 352
_journal_volume 216
_journal_year 2001
_chemical_formula_structural 'Na2[Cu2 Cl2 (phen)2(O H)2](O H)2'
_chemical_formula_sum 'C18 H44 La2 O22'
_chemical_formula_weight 890.35
_space_group_IT_number 2
_symmetry_cell_setting triclinic
_symmetry_space_group_name_Hall '-P 1'
_symmetry_space_group_name_H-M 'P -1'
_cell_angle_alpha 68.000(10)
_cell_angle_beta 84.470(10)
_cell_angle_gamma 62.050(10)
_cell_formula_units_Z 1
_cell_length_a 9.2490(10)
_cell_length_b 9.8070(10)
_cell_length_c 10.7300(10)
_cell_measurement_temperature 293(2)
_cell_volume 793.40(14)
_diffrn_ambient_temperature 293(2)
_exptl_crystal_density_diffrn 1.863
_cod_depositor_comments
;
The following automatic conversions were performed:
'_symmetry_cell_setting' value 'Triclinic' changed to 'triclinic'
according to '/home/saulius/struct/CIF-dictionaries/cif_core.dic'
dictionary named 'cif_core.dic' version 2.4.1 from 2010-06-29.

Automatic conversion script
Id: cif_fix_enum 1527 2010-12-29 10:47:43Z saulius 
;
_cod_database_code 8100992

loop_
_symmetry_equiv_pos_as_xyz
'x, y, z'
'-x, -y, -z'

loop_
_atom_site_label
_atom_site_type_symbol
_atom_site_fract_x
_atom_site_fract_y
_atom_site_fract_z
_atom_site_U_iso_or_equiv
_atom_site_adp_type
_atom_site_occupancy
_atom_site_calc_flag
_atom_site_refinement_flags
_atom_site_disorder_assembly
_atom_site_disorder_group
La La 0.775216(18) 0.956260(18) 0.015771(14) 0.01606(6) Uani 1 d . . .
C1 C 0.5996(3) 0.9122(3) -0.1950(3) 0.0191(5) Uani 1 d . . .
C2 C 0.5436(4) 0.9114(4) -0.3215(3) 0.0223(5) Uani 1 d . . .
H2A H 0.6377 0.8741 -0.3718 0.038(3) Uiso 1 calc R . .
H2B H 0.4662 1.0244 -0.3773 0.038(3) Uiso 1 calc R . .
C3 C 0.4622(4) 0.7998(3) -0.2953(3) 0.0231(5) Uani 1 d . . .
H3A H 0.3672 0.8379 -0.2461 0.038(3) Uiso 1 calc R . .
H3B H 0.4236 0.8109 -0.3812 0.038(3) Uiso 1 calc R . .
C4 C 0.5774(4) 0.6159(3) -0.2151(3) 0.0243(5) Uani 1 d . . .
H4A H 0.6711 0.5753 -0.2648 0.038(3) Uiso 1 calc R . .
H4B H 0.6178 0.6033 -0.1292 0.038(3) Uiso 1 calc R . .
C5 C 0.4859(4) 0.5146(4) -0.1906(3) 0.0266(6) Uani 1 d . . .
H5A H 0.3991 0.5497 -0.1337 0.038(3) Uiso 1 calc R . .
H5B H 0.4344 0.5397 -0.2764 0.038(3) Uiso 1 calc R . .
C6 C 0.5921(3) 0.3286(3) -0.1253(3) 0.0200(5) Uani 1 d . . .
C7 C 0.9863(4) 0.9062(4) 0.2514(3) 0.0215(5) Uani 1 d . . .
C8 C 1.0742(4) 0.8841(4) 0.3748(3) 0.0273(6) Uani 1 d . . .
H8A H 1.1682 0.9039 0.3490 0.038(3) Uiso 1 calc R . .
H8B H 1.1140 0.7708 0.4395 0.038(3) Uiso 1 calc R . .
C9 C 0.9576(4) 1.0057(5) 0.4398(3) 0.0313(7) Uani 1 d . . .
H9A H 0.9134 1.1183 0.3731 0.038(3) Uiso 1 calc R . .
H9B H 0.8663 0.9822 0.4688 0.038(3) Uiso 1 calc R . .
O1 O 0.7481(3) 0.8777(3) -0.1764(2) 0.0291(5) Uani 1 d . . .
O2 O 0.4995(3) 0.9490(3) -0.1099(2) 0.0277(4) Uani 1 d . . .
O3 O 0.5783(3) 0.2341(3) -0.1727(2) 0.0250(4) Uani 1 d . . .
O4 O 0.6919(3) 0.2663(3) -0.0225(2) 0.0251(4) Uani 1 d . . .
O5 O 0.8726(3) 0.8664(3) 0.2662(2) 0.0306(5) Uani 1 d . . .
O6 O 1.0223(3) 0.9683(3) 0.1345(2) 0.0255(4) Uani 1 d . . .
O7 O 0.7448(3) 0.6997(3) 0.1494(3) 0.0389(6) Uani 1 d . . .
O8 O 1.0374(3) 0.6886(3) 0.0377(3) 0.0342(5) Uani 1 d . . .
O9 O 0.4436(6) 1.3770(6) -0.4529(3) 0.0686(11) Uani 1 d . . .
O10 O 0.8490(4) 0.6385(4) 0.5028(3) 0.0453(7) Uani 1 d . . .
O11 O 1.0269(3) 0.4019(3) 0.2432(3) 0.0427(6) Uani 1 d . . .
HAW1 H 0.8178 0.6140 0.1785 0.050 Uiso 1 d . . .
HBW1 H 0.6747 0.6728 0.1871 0.050 Uiso 1 d . . .
HAW2 H 1.1207 0.7005 0.0205 0.050 Uiso 1 d . . .
HBW2 H 1.0543 0.6042 0.0914 0.050 Uiso 1 d . . .
HAW3 H 0.4861 1.3250 -0.3820 0.050 Uiso 1 d . . .
HBW3 H 0.4784 1.4504 -0.4816 0.050 Uiso 1 d . . .
HAW4 H 0.8337 0.7162 0.4264 0.050 Uiso 1 d . . .
HBW4 H 0.9489 0.5621 0.4979 0.050 Uiso 1 d . . .
HAW5 H 1.0635 0.3800 0.3145 0.050 Uiso 1 d . . .
HBW5 H 1.0777 0.3233 0.2122 0.050 Uiso 1 d . . .

loop_
_atom_site_aniso_label
_atom_site_aniso_U_11
_atom_site_aniso_U_22
_atom_site_aniso_U_33
_atom_site_aniso_U_23
_atom_site_aniso_U_13
_atom_site_aniso_U_12
La 0.01646(8) 0.01625(8) 0.01647(8) -0.00610(5) 0.00164(5) -0.00846(5)
C1 0.0242(12) 0.0165(11) 0.0192(11) -0.0072(9) 0.0019(9) -0.0111(10)
C2 0.0301(14) 0.0210(12) 0.0177(11) -0.0055(9) -0.0011(10) -0.0142(11)
C3 0.0247(13) 0.0173(11) 0.0255(13) -0.0060(10) -0.0080(10) -0.0079(10)
C4 0.0267(14) 0.0155(11) 0.0289(14) -0.0060(10) -0.0012(11) -0.0095(10)
C5 0.0227(13) 0.0180(12) 0.0360(15) -0.0073(11) -0.0053(11) -0.0078(10)
C6 0.0169(11) 0.0188(11) 0.0247(12) -0.0068(10) 0.0015(9) -0.0094(10)
C7 0.0236(13) 0.0256(12) 0.0173(11) -0.0100(10) 0.0029(9) -0.0119(11)
C8 0.0241(14) 0.0396(16) 0.0196(12) -0.0111(11) -0.0025(10) -0.0151(12)
C9 0.0312(16) 0.0438(18) 0.0250(14) -0.0176(13) -0.0002(12) -0.0181(14)
O1 0.0245(10) 0.0392(12) 0.0333(11) -0.0218(10) 0.0029(9) -0.0162(9)
O2 0.0277(11) 0.0311(11) 0.0274(10) -0.0168(9) 0.0091(8) -0.0130(9)
O3 0.0271(10) 0.0204(9) 0.0294(10) -0.0093(8) -0.0011(8) -0.0118(8)
O4 0.0247(10) 0.0242(9) 0.0279(10) -0.0096(8) -0.0034(8) -0.0118(8)
O5 0.0364(12) 0.0452(13) 0.0204(10) -0.0088(9) 0.0043(8) -0.0299(11)
O6 0.0282(11) 0.0339(11) 0.0190(9) -0.0098(8) 0.0060(8) -0.0188(9)
O7 0.0204(11) 0.0253(11) 0.0603(17) -0.0006(11) -0.0021(10) -0.0131(9)
O8 0.0202(10) 0.0244(10) 0.0540(15) -0.0105(10) 0.0007(10) -0.0101(9)
O9 0.101(3) 0.092(3) 0.0342(16) -0.0131(17) 0.0005(17) -0.069(3)
O10 0.0512(17) 0.0433(15) 0.0326(13) -0.0047(11) 0.0057(12) -0.0229(13)
O11 0.0361(14) 0.0279(12) 0.0483(16) -0.0136(11) -0.0045(12) -0.0019(10)

loop_
_geom_bond_atom_site_label_1
_geom_bond_atom_site_label_2
_geom_bond_distance
_geom_bond_site_symmetry_2
_geom_bond_publ_flag
La O2 2.517(2) 2_675 ?
La O7 2.520(2) . ?
La O1 2.526(2) . ?
La O6 2.545(2) 2_775 ?
La O8 2.551(2) . ?
La O5 2.599(2) . ?
La O3 2.600(2) 1_565 ?
La O4 2.634(2) 1_565 ?
La O6 2.790(2) . ?
La C6 3.008(3) 1_565 ?
La C7 3.094(3) . ?
C1 O2 1.262(3) . ?
C1 O1 1.267(4) . ?
C1 C2 1.503(4) . ?
C2 C3 1.532(4) . ?
C2 H2A 0.9700 . ?
C2 H2B 0.9700 . ?
C3 C4 1.530(4) . ?
C3 H3A 0.9700 . ?
C3 H3B 0.9700 . ?
C4 C5 1.524(4) . ?
C4 H4A 0.9700 . ?
C4 H4B 0.9700 . ?
C5 C6 1.509(4) . ?
C5 H5A 0.9700 . ?
C5 H5B 0.9700 . ?
C6 O4 1.267(3) . ?
C6 O3 1.269(3) . ?
C6 La 3.008(3) 1_545 ?
C7 O5 1.261(4) . ?
C7 O6 1.262(3) . ?
C7 C8 1.512(4) . ?
C8 C9 1.531(4) . ?
C8 H8A 0.9700 . ?
C8 H8B 0.9700 . ?
C9 C9 1.516(6) 2_776 ?
C9 H9A 0.9700 . ?
C9 H9B 0.9700 . ?
O2 La 2.517(2) 2_675 ?
O3 La 2.600(2) 1_545 ?
O4 La 2.634(2) 1_545 ?
O6 La 2.545(2) 2_775 ?
O7 HAW1 0.7566 . ?
O7 HBW2 0.8264 . ?
O8 HAW2 0.8253 . ?
O8 HBW2 0.7624 . ?
O9 HAW3 0.7565 . ?
O9 HBW3 0.8650 . ?
O10 HAW4 0.8517 . ?
O10 HBW4 0.8887 . ?
O11 HAW5 0.7775 . ?
O11 HBW5 0.8651 . ?
